data_4343486
loop_
_publ_author_name
'Barnett, Brandon R.'
'Labios, Liezel A.'
'Moore, Curtis E.'
'England, Jason'
'Rheingold, Arnold L.'
'Wieghardt, Karl'
'Figueroa, Joshua S.'

_publ_section_title
;
 Solution Dynamics of Redox Noninnocent Nitrosoarene Ligands: Mapping the
 Electronic Criteria for the Formation of Persistent Metal-Coordinated
 Nitroxide Radicals.
;
_journal_issue 14
_journal_name_full 'Inorganic chemistry'
_journal_page_first 7110
_journal_page_last 7121
_journal_paper_doi 10.1021/acs.inorgchem.5b01252
_journal_volume 54
_journal_year 2015
_chemical_formula_moiety 'C74 H82 F2 N4 O2 Pd, 2(C4 H10 O)'
_chemical_formula_sum 'C82 H102 F2 N4 O4 Pd'
_chemical_formula_weight 1352.07
_chemical_name_common Pd(k1-N-p-FC6H4NO)2(CNArDipp2)2
_space_group_crystal_system monoclinic
_space_group_IT_number 14
_space_group_name_Hall '-P 2yn'
_space_group_name_H-M_alt 'P 1 21/n 1'
_symmetry_space_group_name_Hall '-P 2yn'
_symmetry_space_group_name_H-M 'P 1 21/n 1'
_atom_sites_solution_hydrogens mixed
_audit_creation_method SHELXL-2014/6
_cell_angle_alpha 90
_cell_angle_beta 113.685(3)
_cell_angle_gamma 90
_cell_formula_units_Z 2
_cell_length_a 13.8874(10)
_cell_length_b 17.1486(12)
_cell_length_c 16.7177(12)
_cell_measurement_temperature 90(2)
_cell_volume 3646.0(5)
_computing_cell_refinement 'Bruker SAINT'
_computing_data_collection 'Bruker APEX2'
_computing_data_reduction 'Bruker SAINT'
_computing_structure_refinement 'SHELXL-2014/6 (Sheldrick, 2014)'
_computing_structure_solution 'SHELXS-97 (Sheldrick, 2008)'
_diffrn_ambient_temperature 90(2)
_diffrn_measured_fraction_theta_full 0.980
_diffrn_measured_fraction_theta_max 0.978
_diffrn_measurement_device_type 'Bruker APEX-II CCD'
_diffrn_measurement_method '\f and \w scans'
_diffrn_radiation_type MoK\a
_diffrn_radiation_wavelength 0.71073
_diffrn_reflns_av_R_equivalents 0.0407
_diffrn_reflns_av_unetI/netI 0.0595
_diffrn_reflns_laue_measured_fraction_full 0.980
_diffrn_reflns_laue_measured_fraction_max 0.978
_diffrn_reflns_limit_h_max 16
_diffrn_reflns_limit_h_min -11
_diffrn_reflns_limit_k_max 20
_diffrn_reflns_limit_k_min -16
_diffrn_reflns_limit_l_max 16
_diffrn_reflns_limit_l_min -20
_diffrn_reflns_number 17351
_diffrn_reflns_point_group_measured_fraction_full 0.980
_diffrn_reflns_point_group_measured_fraction_max 0.978
_diffrn_reflns_theta_full 25.000
_diffrn_reflns_theta_max 25.426
_diffrn_reflns_theta_min 2.459
_diffrn_source 'fine-focus sealed tube'
_exptl_absorpt_coefficient_mu 0.311
_exptl_absorpt_correction_T_max 0.9695
_exptl_absorpt_correction_T_min 0.9548
_exptl_absorpt_correction_type multi-scan
_exptl_absorpt_process_details SADABS
_exptl_crystal_colour 'dark green'
_exptl_crystal_density_diffrn 1.232
_exptl_crystal_density_meas ?
_exptl_crystal_description block
_exptl_crystal_F_000 1436
_exptl_crystal_size_max 0.150
_exptl_crystal_size_mid 0.110
_exptl_crystal_size_min 0.100
_refine_diff_density_max 0.710
_refine_diff_density_min -0.507
_refine_diff_density_rms 0.075
_refine_ls_extinction_method none
_refine_ls_goodness_of_fit_ref 1.005
_refine_ls_hydrogen_treatment mixed
_refine_ls_matrix_type full
_refine_ls_number_parameters 437
_refine_ls_number_reflns 6598
_refine_ls_number_restraints 0
_refine_ls_restrained_S_all 1.005
_refine_ls_R_factor_all 0.0745
_refine_ls_R_factor_gt 0.0425
_refine_ls_shift/su_max 0.000
_refine_ls_shift/su_mean 0.000
_refine_ls_structure_factor_coef Fsqd
_refine_ls_weighting_details 'w=1/[\s^2^(Fo^2^)+(0.0379P)^2^+3.9184P] where P=(Fo^2^+2Fc^2^)/3'
_refine_ls_weighting_scheme calc
_refine_ls_wR_factor_gt 0.0884
_refine_ls_wR_factor_ref 0.1023
_reflns_Friedel_coverage 0.000
_reflns_number_gt 4767
_reflns_number_total 6598
_reflns_threshold_expression 'I > 2\s(I)'
_cod_data_source_file ic5b01252_si_002.cif
_cod_data_source_block jfig706
_cod_depositor_comments
;
The following automatic conversions were performed:

'_exptl_crystal_density_meas' value 'not measured' was changed to '?'
- the value is perceived as not measured.

Automatic conversion script
Id: cif_fix_values 3271 2015-04-21 07:52:19Z andrius 

 Adding full bibliography for 4343481--4343500.cif.
;
_cod_database_code 4343486
_shelx_space_group_comment
;
The symmetry employed for this shelxl refinement is uniquely defined
by the following loop, which should always be used as a source of
symmetry information in preference to the above space-group names.
They are only intended as comments.
;
_shelx_estimated_absorpt_t_min 0.955
_shelx_estimated_absorpt_t_max 0.970
_shelxl_version_number 2014/6

loop_
_space_group_symop_operation_xyz
'x, y, z'
'-x+1/2, y+1/2, -z+1/2'
'-x, -y, -z'
'x-1/2, -y-1/2, z-1/2'

loop_
_atom_site_label
_atom_site_type_symbol
_atom_site_fract_x
_atom_site_fract_y
_atom_site_fract_z
_atom_site_U_iso_or_equiv
_atom_site_adp_type
_atom_site_occupancy
_atom_site_site_symmetry_order
_atom_site_calc_flag
_atom_site_refinement_flags_posn
_atom_site_refinement_flags_adp
_atom_site_refinement_flags_occupancy
_atom_site_disorder_assembly
_atom_site_disorder_group
Pd1 Pd 0.5000 0.5000 0.5000 0.01761(10) Uani 1 2 d S . P A 2
F1 F 0.76253(15) 0.66229(12) 0.27334(13) 0.0439(5) Uani 1 1 d . . . A 2
N1 N 0.50713(18) 0.48662(14) 0.38297(15) 0.0220(6) Uani 1 1 d . . . A 2
O1 O 0.45259(16) 0.43049(13) 0.33492(13) 0.0307(5) Uani 1 1 d . . . A 2
O2 O 0.35603(19) 0.52162(14) 0.93772(15) 0.0408(6) Uani 1 1 d . . . B 2
C38 C 0.5694(2) 0.53153(18) 0.35279(19) 0.0216(7) Uani 1 1 d . . . A 2
N2 N 0.67039(18) 0.36892(14) 0.58358(14) 0.0170(5) Uani 1 1 d . . . A 2
C6 C 0.8142(2) 0.19768(18) 0.70308(18) 0.0189(7) Uani 1 1 d . . . A 2
C5 C 0.9129(2) 0.21216(18) 0.70410(19) 0.0206(7) Uani 1 1 d . . . A 2
C37 C 0.6253(2) 0.59385(18) 0.40312(19) 0.0252(7) Uani 1 1 d . . . A 2
H37 H 0.6197 0.6058 0.4565 0.030 Uiso 1 1 calc R U . A 2
C36 C 0.6893(2) 0.63860(19) 0.3758(2) 0.0290(8) Uani 1 1 d . . . A 2
H36 H 0.7274 0.6816 0.4096 0.035 Uiso 1 1 calc R U . A 2
C35 C 0.6965(2) 0.6196(2) 0.2991(2) 0.0307(8) Uani 1 1 d . . . A 2
C34 C 0.6416(2) 0.5590(2) 0.2466(2) 0.0301(8) Uani 1 1 d . . . A 2
H34 H 0.6481 0.5479 0.1933 0.036 Uiso 1 1 calc R U . A 2
C33 C 0.5767(2) 0.51472(18) 0.27342(19) 0.0270(8) Uani 1 1 d . . . A 2
H33 H 0.5371 0.4730 0.2380 0.032 Uiso 1 1 calc R U . A 2
C1 C 0.6074(2) 0.41595(18) 0.55137(18) 0.0201(7) Uani 1 1 d . . . A 2
C2 C 0.7517(2) 0.31464(16) 0.62306(17) 0.0164(6) Uani 1 1 d . . . A 2
C7 C 0.7315(2) 0.24880(17) 0.66266(17) 0.0174(6) Uani 1 1 d . . . A 2
C4 C 0.9295(2) 0.27751(17) 0.66273(18) 0.0207(7) Uani 1 1 d . . . A 2
H4 H 0.9972 0.2863 0.6631 0.025 Uiso 1 1 calc R U . A 2
C3 C 0.8495(2) 0.33036(17) 0.62083(17) 0.0172(6) Uani 1 1 d . . . A 2
C20 C 0.8648(2) 0.40093(17) 0.57580(18) 0.0174(6) Uani 1 1 d . . . A 2
C21 C 0.8400(2) 0.39789(17) 0.48558(18) 0.0193(7) Uani 1 1 d . . . A 2
C29 C 0.8054(2) 0.32275(18) 0.43406(18) 0.0220(7) Uani 1 1 d . . . A 2
H29 H 0.8078 0.2806 0.4762 0.026 Uiso 1 1 calc R U . A 2
C30 C 0.6927(2) 0.3275(2) 0.3656(2) 0.0328(8) Uani 1 1 d . . . A 2
H30A H 0.6719 0.2768 0.3367 0.049 Uiso 1 1 calc R U . A 2
H30B H 0.6882 0.3672 0.3221 0.049 Uiso 1 1 calc R U . A 2
H30C H 0.6455 0.3414 0.3939 0.049 Uiso 1 1 calc R U . A 2
C31 C 0.8806(3) 0.2997(2) 0.3922(2) 0.0343(8) Uani 1 1 d . . . A 2
H31A H 0.8589 0.2495 0.3623 0.051 Uiso 1 1 calc R U . A 2
H31B H 0.9521 0.2951 0.4376 0.051 Uiso 1 1 calc R U . A 2
H31C H 0.8794 0.3396 0.3499 0.051 Uiso 1 1 calc R U . A 2
C22 C 0.8510(2) 0.46566(19) 0.4446(2) 0.0253(7) Uani 1 1 d . . . A 2
H22 H 0.8337 0.4651 0.3836 0.030 Uiso 1 1 calc R U . A 2
C23 C 0.8866(2) 0.5336(2) 0.4909(2) 0.0280(7) Uani 1 1 d . . . A 2
H23 H 0.8941 0.5792 0.4617 0.034 Uiso 1 1 calc R U . A 2
C24 C 0.9114(2) 0.53579(19) 0.5795(2) 0.0256(7) Uani 1 1 d . . . A 2
H24 H 0.9357 0.5830 0.6108 0.031 Uiso 1 1 calc R U . A 2
C25 C 0.9012(2) 0.46947(18) 0.6233(2) 0.0234(7) Uani 1 1 d . . . A 2
C26 C 0.9319(3) 0.4729(2) 0.7212(2) 0.0340(8) Uani 1 1 d . . . A 2
H26 H 0.9209 0.4199 0.7409 0.041 Uiso 1 1 calc R U . A 2
C28 C 1.0482(3) 0.4934(2) 0.7692(2) 0.0424(9) Uani 1 1 d . . . A 2
H28A H 1.0911 0.4531 0.7579 0.064 Uiso 1 1 calc R U . A 2
H28B H 1.0660 0.4964 0.8321 0.064 Uiso 1 1 calc R U . A 2
H28C H 1.0620 0.5439 0.7484 0.064 Uiso 1 1 calc R U . A 2
C27 C 0.8621(3) 0.5301(2) 0.7439(2) 0.0442(10) Uani 1 1 d . . . A 2
H27A H 0.7881 0.5162 0.7112 0.066 Uiso 1 1 calc R U . A 2
H27B H 0.8745 0.5831 0.7284 0.066 Uiso 1 1 calc R U . A 2
H27C H 0.8790 0.5275 0.8067 0.066 Uiso 1 1 calc R U . A 2
C8 C 0.6250(2) 0.23269(17) 0.66138(18) 0.0182(6) Uani 1 1 d . . . A 2
C13 C 0.5483(2) 0.19779(17) 0.58687(18) 0.0219(7) Uani 1 1 d . . . A 2
C12 C 0.4528(2) 0.17790(19) 0.5894(2) 0.0299(8) Uani 1 1 d . . . A 2
H12 H 0.4009 0.1524 0.5407 0.036 Uiso 1 1 calc R U . A 2
C11 C 0.4319(2) 0.19457(19) 0.6615(2) 0.0297(8) Uani 1 1 d . . . A 2
H11 H 0.3655 0.1813 0.6615 0.036 Uiso 1 1 calc R U . A 2
C10 C 0.5063(2) 0.23019(18) 0.7331(2) 0.0272(7) Uani 1 1 d . . . A 2
H10 H 0.4903 0.2422 0.7819 0.033 Uiso 1 1 calc R U . A 2
C9 C 0.6048(2) 0.24894(17) 0.73534(18) 0.0217(7) Uani 1 1 d . . . A 2
C17 C 0.6870(2) 0.28656(19) 0.81584(19) 0.0245(7) Uani 1 1 d . . . A 2
H17 H 0.7561 0.2819 0.8106 0.029 Uiso 1 1 calc R U . A 2
C19 C 0.6981(3) 0.2446(2) 0.8996(2) 0.0397(9) Uani 1 1 d . . . A 2
H19A H 0.7095 0.1888 0.8941 0.060 Uiso 1 1 calc R U . A 2
H19B H 0.6338 0.2518 0.9096 0.060 Uiso 1 1 calc R U . A 2
H19C H 0.7581 0.2662 0.9490 0.060 Uiso 1 1 calc R U . A 2
C18 C 0.6654(3) 0.3727(2) 0.8200(2) 0.0421(9) Uani 1 1 d . . . A 2
H18A H 0.6622 0.3984 0.7666 0.063 Uiso 1 1 calc R U . A 2
H18B H 0.7219 0.3960 0.8708 0.063 Uiso 1 1 calc R U . A 2
H18C H 0.5982 0.3795 0.8254 0.063 Uiso 1 1 calc R U . A 2
C14 C 0.5708(2) 0.17755(19) 0.50776(19) 0.0290(8) Uani 1 1 d . . . A 2
H14 H 0.6363 0.2057 0.5136 0.035 Uiso 1 1 calc R U . A 2
C16 C 0.5918(4) 0.0911(2) 0.5069(3) 0.0615(13) Uani 1 1 d . . . A 2
H16A H 0.6093 0.0789 0.4570 0.092 Uiso 1 1 calc R U . A 2
H16B H 0.5290 0.0619 0.5019 0.092 Uiso 1 1 calc R U . A 2
H16C H 0.6509 0.0766 0.5612 0.092 Uiso 1 1 calc R U . A 2
C15 C 0.4841(3) 0.2028(3) 0.4226(2) 0.0596(13) Uani 1 1 d . . . A 2
H15A H 0.5066 0.1945 0.3747 0.089 Uiso 1 1 calc R U . A 2
H15B H 0.4688 0.2582 0.4259 0.089 Uiso 1 1 calc R U . A 2
H15C H 0.4207 0.1720 0.4121 0.089 Uiso 1 1 calc R U . A 2
C39 C 0.3668(3) 0.6466(2) 0.8819(3) 0.0537(11) Uani 1 1 d . . . B 2
H39A H 0.4314 0.6321 0.8753 0.081 Uiso 1 1 calc R U . B 2
H39B H 0.3677 0.7026 0.8939 0.081 Uiso 1 1 calc R U . B 2
H39C H 0.3058 0.6344 0.8280 0.081 Uiso 1 1 calc R U . B 2
C40 C 0.3597(3) 0.6020(2) 0.9561(2) 0.0438(10) Uani 1 1 d . . . B 2
H40A H 0.4216 0.6136 1.0106 0.053 Uiso 1 1 calc R U . B 2
H40B H 0.2957 0.6176 0.9644 0.053 Uiso 1 1 calc R U . B 2
C41 C 0.3516(3) 0.4757(2) 1.0067(2) 0.0503(11) Uani 1 1 d . . . B 2
H41A H 0.2923 0.4928 1.0210 0.060 Uiso 1 1 calc R U . B 2
H41B H 0.4175 0.4816 1.0596 0.060 Uiso 1 1 calc R U . B 2
C42 C 0.3370(3) 0.3923(2) 0.9782(3) 0.0544(11) Uani 1 1 d . . . B 2
H42A H 0.2716 0.3868 0.9259 0.082 Uiso 1 1 calc R U . B 2
H42B H 0.3336 0.3597 1.0251 0.082 Uiso 1 1 calc R U . B 2
H42C H 0.3964 0.3756 0.9648 0.082 Uiso 1 1 calc R U . B 2
H6 H 0.805(3) 0.154(2) 0.731(2) 0.065 Uiso 1 1 d . U . C 2
H5 H 0.967(3) 0.177(2) 0.731(2) 0.065 Uiso 1 1 d . U . D 2

loop_
_atom_site_aniso_label
_atom_site_aniso_U_11
_atom_site_aniso_U_22
_atom_site_aniso_U_33
_atom_site_aniso_U_23
_atom_site_aniso_U_13
_atom_site_aniso_U_12
Pd1 0.01865(16) 0.01785(17) 0.01676(16) 0.00143(15) 0.00756(12) 0.00283(15)
F1 0.0504(12) 0.0419(13) 0.0537(13) 0.0119(10) 0.0358(11) -0.0003(10)
N1 0.0188(12) 0.0229(16) 0.0219(13) -0.0018(11) 0.0057(10) -0.0001(11)
O1 0.0322(12) 0.0309(13) 0.0284(12) -0.0094(10) 0.0117(10) -0.0061(10)
O2 0.0557(16) 0.0414(16) 0.0327(13) 0.0008(11) 0.0255(12) 0.0038(12)
C38 0.0224(16) 0.0239(16) 0.0205(15) 0.0046(13) 0.0108(13) 0.0060(13)
N2 0.0191(13) 0.0188(14) 0.0157(12) 0.0003(10) 0.0098(10) 0.0000(11)
C6 0.0232(16) 0.0214(17) 0.0132(15) -0.0023(13) 0.0086(12) -0.0011(13)
C5 0.0226(16) 0.0208(17) 0.0180(16) -0.0004(13) 0.0076(13) 0.0044(13)
C37 0.0272(17) 0.0293(19) 0.0219(16) 0.0022(14) 0.0129(14) 0.0069(14)
C36 0.0286(18) 0.0271(19) 0.0344(19) -0.0001(15) 0.0159(15) 0.0020(14)
C35 0.0326(19) 0.0292(19) 0.037(2) 0.0123(16) 0.0215(16) 0.0032(15)
C34 0.0359(19) 0.035(2) 0.0246(17) 0.0068(15) 0.0176(15) 0.0096(16)
C33 0.0288(17) 0.034(2) 0.0205(15) 0.0014(14) 0.0120(13) 0.0063(14)
C1 0.0242(16) 0.0224(17) 0.0171(15) -0.0032(13) 0.0119(13) -0.0032(14)
C2 0.0191(15) 0.0169(16) 0.0139(14) 0.0005(12) 0.0072(12) 0.0027(12)
C7 0.0191(15) 0.0200(16) 0.0139(14) -0.0018(12) 0.0074(12) -0.0007(13)
C4 0.0184(15) 0.0248(17) 0.0201(15) -0.0035(13) 0.0091(13) -0.0017(13)
C3 0.0210(15) 0.0185(16) 0.0136(14) -0.0030(12) 0.0083(12) 0.0005(12)
C20 0.0165(14) 0.0179(16) 0.0204(15) 0.0045(12) 0.0100(12) 0.0032(12)
C21 0.0163(15) 0.0215(17) 0.0228(16) 0.0008(13) 0.0105(13) 0.0014(12)
C29 0.0245(16) 0.0244(17) 0.0194(15) -0.0001(13) 0.0111(13) -0.0007(13)
C30 0.0293(18) 0.037(2) 0.0293(18) -0.0068(16) 0.0090(15) -0.0017(16)
C31 0.0363(19) 0.036(2) 0.038(2) -0.0082(16) 0.0221(16) -0.0027(16)
C22 0.0282(18) 0.0273(17) 0.0258(17) 0.0065(15) 0.0164(14) 0.0015(14)
C23 0.0268(17) 0.0237(17) 0.038(2) 0.0096(16) 0.0175(15) 0.0031(14)
C24 0.0268(17) 0.0185(16) 0.0328(18) -0.0005(14) 0.0133(15) -0.0011(14)
C25 0.0246(16) 0.0240(16) 0.0251(16) 0.0019(14) 0.0137(14) 0.0018(13)
C26 0.055(2) 0.0251(18) 0.0268(18) -0.0044(14) 0.0220(17) -0.0073(16)
C28 0.053(2) 0.039(2) 0.0240(17) -0.0044(17) 0.0040(16) 0.0020(19)
C27 0.065(3) 0.042(2) 0.041(2) -0.0139(18) 0.037(2) -0.0171(19)
C8 0.0184(15) 0.0182(16) 0.0187(15) 0.0084(12) 0.0080(12) 0.0044(12)
C13 0.0227(16) 0.0222(17) 0.0185(15) 0.0071(13) 0.0061(13) -0.0006(13)
C12 0.0242(17) 0.0316(19) 0.0278(18) 0.0082(15) 0.0043(14) -0.0048(15)
C11 0.0195(16) 0.032(2) 0.038(2) 0.0123(16) 0.0119(15) 0.0011(14)
C10 0.0264(17) 0.0303(19) 0.0302(18) 0.0104(15) 0.0170(15) 0.0075(14)
C9 0.0247(16) 0.0221(17) 0.0198(16) 0.0071(13) 0.0104(13) 0.0054(13)
C17 0.0261(17) 0.0298(19) 0.0226(17) -0.0027(14) 0.0150(14) 0.0010(14)
C19 0.053(2) 0.039(2) 0.0221(18) 0.0031(16) 0.0101(17) -0.0086(18)
C18 0.052(2) 0.031(2) 0.040(2) -0.0031(17) 0.0148(18) 0.0014(17)
C14 0.0291(17) 0.035(2) 0.0228(17) -0.0019(14) 0.0098(14) -0.0090(15)
C16 0.110(4) 0.042(3) 0.056(3) -0.011(2) 0.057(3) -0.009(2)
C15 0.045(2) 0.107(4) 0.022(2) 0.007(2) 0.0084(18) -0.009(2)
C39 0.066(3) 0.047(3) 0.065(3) 0.012(2) 0.044(2) 0.009(2)
C40 0.054(2) 0.038(2) 0.046(2) -0.0008(18) 0.0262(19) 0.0029(18)
C41 0.072(3) 0.049(3) 0.038(2) -0.0019(18) 0.030(2) -0.004(2)
C42 0.078(3) 0.040(3) 0.046(2) 0.0006(19) 0.025(2) 0.003(2)

loop_
_atom_type_symbol
_atom_type_description
_atom_type_scat_dispersion_real
_atom_type_scat_dispersion_imag
_atom_type_scat_source
C C 0.0033 0.0016 'International Tables Vol C Tables 4.2.6.8 and 6.1.1.4'
H H 0.0000 0.0000 'International Tables Vol C Tables 4.2.6.8 and 6.1.1.4'
N N 0.0061 0.0033 'International Tables Vol C Tables 4.2.6.8 and 6.1.1.4'
O O 0.0106 0.0060 'International Tables Vol C Tables 4.2.6.8 and 6.1.1.4'
F F 0.0171 0.0103 'International Tables Vol C Tables 4.2.6.8 and 6.1.1.4'
Pd Pd -0.9988 1.0072 'International Tables Vol C Tables 4.2.6.8 and 6.1.1.4'

loop_
_geom_angle_atom_site_label_1
_geom_angle_atom_site_label_2
_geom_angle_atom_site_label_3
_geom_angle
_geom_angle_site_symmetry_1
_geom_angle_site_symmetry_3
C1 Pd1 C1 180.0 3_666 .
C1 Pd1 N1 90.90(10) 3_666 3_666
C1 Pd1 N1 89.10(10) . 3_666
C1 Pd1 N1 89.10(10) 3_666 .
C1 Pd1 N1 90.90(10) . .
N1 Pd1 N1 180.0 3_666 .
O1 N1 C38 118.8(2) . .
O1 N1 Pd1 116.48(18) . .
C38 N1 Pd1 124.66(19) . .
C40 O2 C41 112.1(3) . .
C37 C38 N1 118.9(3) . .
C37 C38 C33 119.8(3) . .
N1 C38 C33 121.3(3) . .
C1 N2 C2 176.7(3) . .
C7 C6 C5 120.9(3) . .
C7 C6 H6 120(2) . .
C5 C6 H6 119(2) . .
C4 C5 C6 120.1(3) . .
C4 C5 H5 121(2) . .
C6 C5 H5 119(2) . .
C36 C37 C38 120.3(3) . .
C36 C37 H37 119.9 . .
C38 C37 H37 119.9 . .
C35 C36 C37 118.5(3) . .
C35 C36 H36 120.8 . .
C37 C36 H36 120.8 . .
C36 C35 F1 118.6(3) . .
C36 C35 C34 123.3(3) . .
F1 C35 C34 118.1(3) . .
C35 C34 C33 118.3(3) . .
C35 C34 H34 120.9 . .
C33 C34 H34 120.9 . .
C34 C33 C38 119.9(3) . .
C34 C33 H33 120.1 . .
C38 C33 H33 120.1 . .
N2 C1 Pd1 177.7(2) . .
C7 C2 C3 123.5(3) . .
C7 C2 N2 118.8(2) . .
C3 C2 N2 117.7(2) . .
C6 C7 C2 117.3(3) . .
C6 C7 C8 120.7(3) . .
C2 C7 C8 122.0(2) . .
C5 C4 C3 121.5(3) . .
C5 C4 H4 119.3 . .
C3 C4 H4 119.3 . .
C4 C3 C2 116.7(3) . .
C4 C3 C20 122.7(3) . .
C2 C3 C20 120.6(2) . .
C25 C20 C21 121.2(3) . .
C25 C20 C3 119.4(2) . .
C21 C20 C3 119.4(3) . .
C22 C21 C20 118.0(3) . .
C22 C21 C29 120.3(3) . .
C20 C21 C29 121.7(3) . .
C21 C29 C31 111.2(2) . .
C21 C29 C30 112.1(2) . .
C31 C29 C30 110.8(3) . .
C21 C29 H29 107.5 . .
C31 C29 H29 107.5 . .
C30 C29 H29 107.5 . .
C29 C30 H30A 109.5 . .
C29 C30 H30B 109.5 . .
H30A C30 H30B 109.5 . .
C29 C30 H30C 109.5 . .
H30A C30 H30C 109.5 . .
H30B C30 H30C 109.5 . .
C29 C31 H31A 109.5 . .
C29 C31 H31B 109.5 . .
H31A C31 H31B 109.5 . .
C29 C31 H31C 109.5 . .
H31A C31 H31C 109.5 . .
H31B C31 H31C 109.5 . .
C23 C22 C21 121.2(3) . .
C23 C22 H22 119.4 . .
C21 C22 H22 119.4 . .
C22 C23 C24 120.4(3) . .
C22 C23 H23 119.8 . .
C24 C23 H23 119.8 . .
C23 C24 C25 120.6(3) . .
C23 C24 H24 119.7 . .
C25 C24 H24 119.7 . .
C24 C25 C20 118.6(3) . .
C24 C25 C26 119.5(3) . .
C20 C25 C26 121.9(3) . .
C25 C26 C28 110.8(3) . .
C25 C26 C27 111.2(3) . .
C28 C26 C27 111.3(3) . .
C25 C26 H26 107.8 . .
C28 C26 H26 107.8 . .
C27 C26 H26 107.8 . .
C26 C28 H28A 109.5 . .
C26 C28 H28B 109.5 . .
H28A C28 H28B 109.5 . .
C26 C28 H28C 109.5 . .
H28A C28 H28C 109.5 . .
H28B C28 H28C 109.5 . .
C26 C27 H27A 109.5 . .
C26 C27 H27B 109.5 . .
H27A C27 H27B 109.5 . .
C26 C27 H27C 109.5 . .
H27A C27 H27C 109.5 . .
H27B C27 H27C 109.5 . .
C9 C8 C13 121.2(3) . .
C9 C8 C7 119.8(2) . .
C13 C8 C7 118.9(3) . .
C12 C13 C8 118.1(3) . .
C12 C13 C14 120.4(3) . .
C8 C13 C14 121.4(3) . .
C11 C12 C13 121.1(3) . .
C11 C12 H12 119.5 . .
C13 C12 H12 119.5 . .
C10 C11 C12 120.5(3) . .
C10 C11 H11 119.8 . .
C12 C11 H11 119.8 . .
C11 C10 C9 120.9(3) . .
C11 C10 H10 119.5 . .
C9 C10 H10 119.5 . .
C10 C9 C8 118.3(3) . .
C10 C9 C17 120.3(3) . .
C8 C9 C17 121.5(3) . .
C18 C17 C9 111.3(3) . .
C18 C17 C19 111.5(3) . .
C9 C17 C19 112.1(3) . .
C18 C17 H17 107.2 . .
C9 C17 H17 107.2 . .
C19 C17 H17 107.2 . .
C17 C19 H19A 109.5 . .
C17 C19 H19B 109.5 . .
H19A C19 H19B 109.5 . .
C17 C19 H19C 109.5 . .
H19A C19 H19C 109.5 . .
H19B C19 H19C 109.5 . .
C17 C18 H18A 109.5 . .
C17 C18 H18B 109.5 . .
H18A C18 H18B 109.5 . .
C17 C18 H18C 109.5 . .
H18A C18 H18C 109.5 . .
H18B C18 H18C 109.5 . .
C16 C14 C15 110.8(3) . .
C16 C14 C13 109.9(3) . .
C15 C14 C13 113.0(3) . .
C16 C14 H14 107.6 . .
C15 C14 H14 107.6 . .
C13 C14 H14 107.6 . .
C14 C16 H16A 109.5 . .
C14 C16 H16B 109.5 . .
H16A C16 H16B 109.5 . .
C14 C16 H16C 109.5 . .
H16A C16 H16C 109.5 . .
H16B C16 H16C 109.5 . .
C14 C15 H15A 109.5 . .
C14 C15 H15B 109.5 . .
H15A C15 H15B 109.5 . .
C14 C15 H15C 109.5 . .
H15A C15 H15C 109.5 . .
H15B C15 H15C 109.5 . .
C40 C39 H39A 109.5 . .
C40 C39 H39B 109.5 . .
H39A C39 H39B 109.5 . .
C40 C39 H39C 109.5 . .
H39A C39 H39C 109.5 . .
H39B C39 H39C 109.5 . .
O2 C40 C39 109.2(3) . .
O2 C40 H40A 109.8 . .
C39 C40 H40A 109.8 . .
O2 C40 H40B 109.8 . .
C39 C40 H40B 109.8 . .
H40A C40 H40B 108.3 . .
O2 C41 C42 108.4(3) . .
O2 C41 H41A 110.0 . .
C42 C41 H41A 110.0 . .
O2 C41 H41B 110.0 . .
C42 C41 H41B 110.0 . .
H41A C41 H41B 108.4 . .
C41 C42 H42A 109.5 . .
C41 C42 H42B 109.5 . .
H42A C42 H42B 109.5 . .
C41 C42 H42C 109.5 . .
H42A C42 H42C 109.5 . .
H42B C42 H42C 109.5 . .

loop_
_geom_bond_atom_site_label_1
_geom_bond_atom_site_label_2
_geom_bond_distance
_geom_bond_site_symmetry_2
Pd1 C1 2.003(3) 3_666
Pd1 C1 2.003(3) .
Pd1 N1 2.011(2) 3_666
Pd1 N1 2.011(2) .
F1 C35 1.371(4) .
N1 O1 1.287(3) .
N1 C38 1.395(4) .
O2 C40 1.408(4) .
O2 C41 1.419(4) .
C38 C37 1.389(4) .
C38 C33 1.401(4) .
N2 C1 1.152(4) .
N2 C2 1.407(3) .
C6 C7 1.385(4) .
C6 C5 1.387(4) .
C6 H6 0.92(4) .
C5 C4 1.384(4) .
C5 H5 0.93(4) .
C37 C36 1.384(4) .
C37 H37 0.9500 .
C36 C35 1.364(4) .
C36 H36 0.9500 .
C35 C34 1.375(5) .
C34 C33 1.385(4) .
C34 H34 0.9500 .
C33 H33 0.9500 .
C2 C7 1.393(4) .
C2 C3 1.399(4) .
C7 C8 1.497(4) .
C4 C3 1.386(4) .
C4 H4 0.9500 .
C3 C20 1.485(4) .
C20 C25 1.395(4) .
C20 C21 1.407(4) .
C21 C22 1.388(4) .
C21 C29 1.517(4) .
C29 C31 1.525(4) .
C29 C30 1.525(4) .
C29 H29 1.0000 .
C30 H30A 0.9800 .
C30 H30B 0.9800 .
C30 H30C 0.9800 .
C31 H31A 0.9800 .
C31 H31B 0.9800 .
C31 H31C 0.9800 .
C22 C23 1.375(4) .
C22 H22 0.9500 .
C23 C24 1.379(4) .
C23 H23 0.9500 .
C24 C25 1.391(4) .
C24 H24 0.9500 .
C25 C26 1.517(4) .
C26 C28 1.528(5) .
C26 C27 1.530(5) .
C26 H26 1.0000 .
C28 H28A 0.9800 .
C28 H28B 0.9800 .
C28 H28C 0.9800 .
C27 H27A 0.9800 .
C27 H27B 0.9800 .
C27 H27C 0.9800 .
C8 C9 1.401(4) .
C8 C13 1.407(4) .
C13 C12 1.387(4) .
C13 C14 1.516(4) .
C12 C11 1.377(4) .
C12 H12 0.9500 .
C11 C10 1.371(4) .
C11 H11 0.9500 .
C10 C9 1.392(4) .
C10 H10 0.9500 .
C9 C17 1.515(4) .
C17 C18 1.514(5) .
C17 C19 1.527(4) .
C17 H17 1.0000 .
C19 H19A 0.9800 .
C19 H19B 0.9800 .
C19 H19C 0.9800 .
C18 H18A 0.9800 .
C18 H18B 0.9800 .
C18 H18C 0.9800 .
C14 C16 1.511(5) .
C14 C15 1.512(4) .
C14 H14 1.0000 .
C16 H16A 0.9800 .
C16 H16B 0.9800 .
C16 H16C 0.9800 .
C15 H15A 0.9800 .
C15 H15B 0.9800 .
C15 H15C 0.9800 .
C39 C40 1.493(5) .
C39 H39A 0.9800 .
C39 H39B 0.9800 .
C39 H39C 0.9800 .
C40 H40A 0.9900 .
C40 H40B 0.9900 .
C41 C42 1.495(5) .
C41 H41A 0.9900 .
C41 H41B 0.9900 .
C42 H42A 0.9800 .
C42 H42B 0.9800 .
C42 H42C 0.9800 .

loop_
_geom_torsion_atom_site_label_1
_geom_torsion_atom_site_label_2
_geom_torsion_atom_site_label_3
_geom_torsion_atom_site_label_4
_geom_torsion
O1 N1 C38 C37 177.7(2)
Pd1 N1 C38 C37 -4.9(4)
O1 N1 C38 C33 -2.6(4)
Pd1 N1 C38 C33 174.8(2)
C7 C6 C5 C4 -1.4(4)
N1 C38 C37 C36 178.8(3)
C33 C38 C37 C36 -0.9(4)
C38 C37 C36 C35 -0.5(4)
C37 C36 C35 F1 -177.9(3)
C37 C36 C35 C34 1.4(5)
C36 C35 C34 C33 -0.7(5)
F1 C35 C34 C33 178.6(3)
C35 C34 C33 C38 -0.9(4)
C37 C38 C33 C34 1.6(4)
N1 C38 C33 C34 -178.1(3)
C5 C6 C7 C2 0.3(4)
C5 C6 C7 C8 179.7(3)
C3 C2 C7 C6 1.3(4)
N2 C2 C7 C6 -178.2(2)
C3 C2 C7 C8 -178.1(3)
N2 C2 C7 C8 2.4(4)
C6 C5 C4 C3 1.0(4)
C5 C4 C3 C2 0.5(4)
C5 C4 C3 C20 -179.9(3)
C7 C2 C3 C4 -1.7(4)
N2 C2 C3 C4 177.8(2)
C7 C2 C3 C20 178.7(3)
N2 C2 C3 C20 -1.8(4)
C4 C3 C20 C25 -87.2(4)
C2 C3 C20 C25 92.3(3)
C4 C3 C20 C21 94.2(3)
C2 C3 C20 C21 -86.2(3)
C25 C20 C21 C22 -1.1(4)
C3 C20 C21 C22 177.4(3)
C25 C20 C21 C29 177.1(3)
C3 C20 C21 C29 -4.5(4)
C22 C21 C29 C31 58.4(4)
C20 C21 C29 C31 -119.8(3)
C22 C21 C29 C30 -66.3(4)
C20 C21 C29 C30 115.6(3)
C20 C21 C22 C23 1.0(4)
C29 C21 C22 C23 -177.2(3)
C21 C22 C23 C24 -0.5(5)
C22 C23 C24 C25 0.2(5)
C23 C24 C25 C20 -0.3(4)
C23 C24 C25 C26 178.3(3)
C21 C20 C25 C24 0.8(4)
C3 C20 C25 C24 -177.7(3)
C21 C20 C25 C26 -177.8(3)
C3 C20 C25 C26 3.7(4)
C24 C25 C26 C28 -60.9(4)
C20 C25 C26 C28 117.8(3)
C24 C25 C26 C27 63.5(4)
C20 C25 C26 C27 -117.8(3)
C6 C7 C8 C9 79.3(4)
C2 C7 C8 C9 -101.3(3)
C6 C7 C8 C13 -97.6(3)
C2 C7 C8 C13 81.7(4)
C9 C8 C13 C12 -1.7(4)
C7 C8 C13 C12 175.2(3)
C9 C8 C13 C14 -177.9(3)
C7 C8 C13 C14 -1.0(4)
C8 C13 C12 C11 2.5(5)
C14 C13 C12 C11 178.8(3)
C13 C12 C11 C10 -1.1(5)
C12 C11 C10 C9 -1.2(5)
C11 C10 C9 C8 1.9(4)
C11 C10 C9 C17 -178.6(3)
C13 C8 C9 C10 -0.5(4)
C7 C8 C9 C10 -177.3(3)
C13 C8 C9 C17 -180.0(3)
C7 C8 C9 C17 3.2(4)
C10 C9 C17 C18 -78.0(4)
C8 C9 C17 C18 101.5(3)
C10 C9 C17 C19 47.7(4)
C8 C9 C17 C19 -132.8(3)
C12 C13 C14 C16 -74.1(4)
C8 C13 C14 C16 102.0(4)
C12 C13 C14 C15 50.3(4)
C8 C13 C14 C15 -133.6(3)
C41 O2 C40 C39 178.7(3)
C40 O2 C41 C42 174.4(3)
